data_4065069
loop_
_publ_author_name
'Bai, Wenjuan'
'Liu, Guifeng'
'Guoyiqibayi, Gulnisa'
'Yan, Hong'

_publ_section_title
;
 Reactivity of the 16-Electron CpCo versus Cp*Co Half-Sandwich Complex
 Containing ano-Carborane-1,2-dithiolate Ligand toward Ethynylferrocene
;
_journal_issue 19
_journal_name_full Organometallics
_journal_page_first 5188
_journal_paper_doi 10.1021/om2005518
_journal_volume 30
_journal_year 2011
_chemical_formula_moiety 'C37 H47 B10 Cl2 Co Fe2 S2'
_chemical_formula_sum 'C37 H47 B10 Cl2 Co Fe2 S2'
_chemical_formula_weight 905.50
_chemical_name_systematic
; 
 ? 
;
_space_group_IT_number 14
_symmetry_cell_setting monoclinic
_symmetry_space_group_name_Hall '-P 2yn'
_symmetry_space_group_name_H-M 'P 1 21/n 1'
_atom_sites_solution_hydrogens geom
_atom_sites_solution_primary direct
_atom_sites_solution_secondary difmap
_audit_creation_method SHELXL-97
_cell_angle_alpha 90.00
_cell_angle_beta 93.293(2)
_cell_angle_gamma 90.00
_cell_formula_units_Z 4
_cell_length_a 11.4377(13)
_cell_length_b 20.149(2)
_cell_length_c 17.840(2)
_cell_measurement_reflns_used 6073
_cell_measurement_temperature 293(2)
_cell_measurement_theta_max 27.29
_cell_measurement_theta_min 2.17
_cell_volume 4104.6(8)
_computing_cell_refinement SMART
_computing_data_collection 'SMART (Bruker, 2000)'
_computing_data_reduction 'SAINT (Bruker, 2000)'
_computing_molecular_graphics SHELXTL
_computing_publication_material SHELXTL
_computing_structure_refinement 'SHELXL-97 (Sheldrick, 1997)'
_computing_structure_solution 'SHELXTL (Bruker, 2000)'
_diffrn_ambient_temperature 293(2)
_diffrn_measured_fraction_theta_full 0.999
_diffrn_measured_fraction_theta_max 0.999
_diffrn_measurement_device_type 'Bruker Smart Apex CCD'
_diffrn_measurement_method 'phi and omega scans'
_diffrn_radiation_monochromator graphite
_diffrn_radiation_source 'fine-focus sealed tube'
_diffrn_radiation_type MoK\a
_diffrn_radiation_wavelength 0.71073
_diffrn_reflns_av_R_equivalents 0.0678
_diffrn_reflns_av_sigmaI/netI 0.0673
_diffrn_reflns_limit_h_max 14
_diffrn_reflns_limit_h_min -13
_diffrn_reflns_limit_k_max 24
_diffrn_reflns_limit_k_min -13
_diffrn_reflns_limit_l_max 22
_diffrn_reflns_limit_l_min -20
_diffrn_reflns_number 22174
_diffrn_reflns_theta_full 26.00
_diffrn_reflns_theta_max 26.00
_diffrn_reflns_theta_min 2.02
_exptl_absorpt_coefficient_mu 1.358
_exptl_absorpt_correction_T_max 0.9110
_exptl_absorpt_correction_T_min 0.8762
_exptl_absorpt_correction_type multi-scan
_exptl_absorpt_process_details 'SADABS; Bruker, 2000'
_exptl_crystal_colour red
_exptl_crystal_density_diffrn 1.465
_exptl_crystal_density_method 'not measured'
_exptl_crystal_description block
_exptl_crystal_F_000 1856
_exptl_crystal_size_max 0.10
_exptl_crystal_size_mid 0.08
_exptl_crystal_size_min 0.07
_refine_diff_density_max 0.856
_refine_diff_density_min -0.763
_refine_diff_density_rms 0.073
_refine_ls_extinction_method none
_refine_ls_goodness_of_fit_ref 1.020
_refine_ls_hydrogen_treatment constr
_refine_ls_matrix_type full
_refine_ls_number_parameters 487
_refine_ls_number_reflns 8065
_refine_ls_number_restraints 0
_refine_ls_restrained_S_all 1.020
_refine_ls_R_factor_all 0.0616
_refine_ls_R_factor_gt 0.0435
_refine_ls_shift/su_max 0.001
_refine_ls_shift/su_mean 0.000
_refine_ls_structure_factor_coef Fsqd
_refine_ls_weighting_details 'calc w=1/[\s^2^(Fo^2^)+(0.0597P)^2^+0.0000P] where P=(Fo^2^+2Fc^2^)/3'
_refine_ls_weighting_scheme calc
_refine_ls_wR_factor_gt 0.1172
_refine_ls_wR_factor_ref 0.1236
_reflns_number_gt 5825
_reflns_number_total 8065
_reflns_threshold_expression >2sigma(I)
_cod_data_source_file om2005518_si_001.cif
_cod_data_source_block 6
_cod_depositor_comments
;
The following automatic conversions were performed:

'_symmetry_cell_setting' value 'Monoclinic' changed to 'monoclinic'
according to /home/saulius/struct/CIF-dictionaries/cif_core.dic
dictionary named 'cif_core.dic' version 2.4.1 from 2010-06-29.

Automatic conversion script
Id: cif_fix_values 1715 2011-07-08 13:25:40Z adriana 
;
_cod_original_cell_volume 4104.7(8)
_cod_original_sg_symbol_H-M 'P2(1)/n  '
_cod_database_code 4065069

loop_
_symmetry_equiv_pos_as_xyz
'x, y, z'
'-x+1/2, y+1/2, -z+1/2'
'-x, -y, -z'
'x-1/2, -y-1/2, z-1/2'

loop_
_atom_site_label
_atom_site_type_symbol
_atom_site_fract_x
_atom_site_fract_y
_atom_site_fract_z
_atom_site_U_iso_or_equiv
_atom_site_adp_type
_atom_site_occupancy
_atom_site_symmetry_multiplicity
_atom_site_calc_flag
_atom_site_refinement_flags
B3 B 0.7379(3) 0.2749(2) 0.7202(2) 0.0341(9) Uani 1 1 d .
H3 H 0.7467 0.2243 0.6979 0.041 Uiso 1 1 calc R
B4 B 0.7564(4) 0.3461(2) 0.6648(2) 0.0416(10) Uani 1 1 d .
H4 H 0.7760 0.3417 0.6054 0.050 Uiso 1 1 calc R
B5 B 0.8181(4) 0.4106(2) 0.7234(2) 0.0397(10) Uani 1 1 d .
H5 H 0.8780 0.4479 0.7021 0.048 Uiso 1 1 calc R
B6 B 0.8369(4) 0.37882(19) 0.8162(2) 0.0345(9) Uani 1 1 d .
H6 H 0.9094 0.3944 0.8555 0.041 Uiso 1 1 calc R
B7 B 0.7163(4) 0.4301(2) 0.7917(2) 0.0436(10) Uani 1 1 d .
H7 H 0.7094 0.4805 0.8148 0.052 Uiso 1 1 calc R
B8 B 0.6971(4) 0.3591(2) 0.8475(2) 0.0407(10) Uani 1 1 d .
H8 H 0.6782 0.3626 0.9072 0.049 Uiso 1 1 calc R
B9 B 0.6362(3) 0.2945(2) 0.7893(2) 0.0373(9) Uani 1 1 d .
H9 H 0.5787 0.2564 0.8117 0.045 Uiso 1 1 calc R
B10 B 0.6170(4) 0.3261(2) 0.6968(2) 0.0456(11) Uani 1 1 d .
H10 H 0.5450 0.3089 0.6580 0.055 Uiso 1 1 calc R
B11 B 0.6662(4) 0.4103(2) 0.6984(2) 0.0461(11) Uani 1 1 d .
H11 H 0.6264 0.4481 0.6605 0.055 Uiso 1 1 calc R
B12 B 0.5909(4) 0.3783(2) 0.7744(2) 0.0460(11) Uani 1 1 d .
H12 H 0.5021 0.3951 0.7858 0.055 Uiso 1 1 calc R
C1 C 0.8546(3) 0.32940(16) 0.73745(17) 0.0302(7) Uani 1 1 d .
C2 C 0.7829(3) 0.29996(15) 0.80939(17) 0.0291(7) Uani 1 1 d .
C3 C 0.7839(3) 0.16934(16) 0.86957(17) 0.0312(7) Uani 1 1 d .
C4 C 0.8130(3) 0.11821(16) 0.82725(18) 0.0355(8) Uani 1 1 d .
H4A H 0.7700 0.0798 0.8341 0.043 Uiso 1 1 calc R
C5 C 0.9000(3) 0.11274(17) 0.77279(19) 0.0363(8) Uani 1 1 d .
H5A H 0.8920 0.0758 0.7417 0.044 Uiso 1 1 calc R
C6 C 0.9919(3) 0.15259(16) 0.75913(17) 0.0300(7) Uani 1 1 d .
C7 C 1.1940(3) 0.18166(19) 0.85429(19) 0.0410(9) Uani 1 1 d .
C8 C 1.2200(3) 0.2456(2) 0.8255(2) 0.0414(9) Uani 1 1 d .
C9 C 1.1721(3) 0.29423(18) 0.8732(2) 0.0421(9) Uani 1 1 d .
C10 C 1.1150(3) 0.2618(2) 0.92874(19) 0.0445(9) Uani 1 1 d .
C11 C 1.1238(3) 0.19102(19) 0.91562(19) 0.0418(9) Uani 1 1 d .
C12 C 0.6891(3) 0.16834(16) 0.92127(17) 0.0324(7) Uani 1 1 d .
C13 C 0.6820(3) 0.20389(17) 0.99024(19) 0.0399(8) Uani 1 1 d .
H13A H 0.7424 0.2334 1.0128 0.048 Uiso 1 1 calc R
C14 C 0.5732(3) 0.18900(18) 1.0209(2) 0.0437(9) Uani 1 1 d .
H14A H 0.5451 0.2066 1.0678 0.052 Uiso 1 1 calc R
C15 C 0.5136(3) 0.14449(19) 0.9722(2) 0.0442(9) Uani 1 1 d .
H15A H 0.4362 0.1255 0.9795 0.053 Uiso 1 1 calc R
C16 C 0.5833(3) 0.13112(18) 0.91122(19) 0.0396(8) Uani 1 1 d .
H16A H 0.5625 0.1014 0.8691 0.048 Uiso 1 1 calc R
C17 C 0.7015(4) 0.0054(2) 1.0065(2) 0.0601(11) Uani 1 1 d .
H17A H 0.6807 -0.0243 0.9643 0.072 Uiso 1 1 calc R
C18 C 0.8061(4) 0.0402(2) 1.0174(3) 0.0633(12) Uani 1 1 d .
H18A H 0.8719 0.0392 0.9846 0.076 Uiso 1 1 calc R
C19 C 0.8011(4) 0.0763(2) 1.0839(3) 0.0736(15) Uani 1 1 d .
H19A H 0.8629 0.1053 1.1058 0.088 Uiso 1 1 calc R
C20 C 0.6925(4) 0.0638(2) 1.1141(2) 0.0675(13) Uani 1 1 d .
H20A H 0.6653 0.0826 1.1606 0.081 Uiso 1 1 calc R
C21 C 0.6298(4) 0.0203(2) 1.0662(2) 0.0582(11) Uani 1 1 d .
H21A H 0.5513 0.0027 1.0732 0.070 Uiso 1 1 calc R
C22 C 1.0639(3) 0.13216(16) 0.69654(17) 0.0321(7) Uani 1 1 d .
C23 C 1.1291(3) 0.17187(17) 0.64744(17) 0.0344(8) Uani 1 1 d .
H23A H 1.1331 0.2205 0.6480 0.041 Uiso 1 1 calc R
C24 C 1.1859(3) 0.13019(19) 0.59741(19) 0.0398(9) Uani 1 1 d .
H24A H 1.2362 0.1448 0.5580 0.048 Uiso 1 1 calc R
C25 C 1.1574(3) 0.06400(19) 0.61362(19) 0.0425(9) Uani 1 1 d .
H25A H 1.1844 0.0246 0.5874 0.051 Uiso 1 1 calc R
C26 C 1.0816(3) 0.06416(17) 0.67411(19) 0.0374(8) Uani 1 1 d .
H26A H 1.0475 0.0249 0.6968 0.045 Uiso 1 1 calc R
C27 C 0.8791(3) 0.1781(2) 0.5443(2) 0.0468(9) Uani 1 1 d .
H27A H 0.8669 0.2240 0.5601 0.056 Uiso 1 1 calc R
C28 C 0.9482(3) 0.1580(2) 0.48617(19) 0.0446(9) Uani 1 1 d .
H28A H 0.9921 0.1872 0.4540 0.054 Uiso 1 1 calc R
C29 C 0.9426(3) 0.08790(19) 0.48204(19) 0.0440(9) Uani 1 1 d .
H29A H 0.9821 0.0598 0.4465 0.053 Uiso 1 1 calc R
C30 C 0.8694(3) 0.0655(2) 0.5380(2) 0.0451(9) Uani 1 1 d .
H30A H 0.8496 0.0192 0.5482 0.054 Uiso 1 1 calc R
C31 C 0.8306(3) 0.1213(2) 0.5768(2) 0.0475(10) Uani 1 1 d .
H31A H 0.7785 0.1208 0.6186 0.057 Uiso 1 1 calc R
C32 C 0.4674(6) 0.0494(4) 0.6736(4) 0.145(3) Uani 1 1 d .
H32A H 0.5024 0.0139 0.7040 0.174 Uiso 1 1 calc R
H32B H 0.3848 0.0517 0.6828 0.174 Uiso 1 1 calc R
C33 C 1.1872(4) 0.3677(2) 0.8650(3) 0.0706(14) Uani 1 1 d .
H33A H 1.2544 0.3819 0.8954 0.106 Uiso 1 1 calc R
H33B H 1.1187 0.3900 0.8809 0.106 Uiso 1 1 calc R
H33C H 1.1980 0.3782 0.8133 0.106 Uiso 1 1 calc R
C34 C 1.0605(4) 0.2923(2) 0.9944(2) 0.0688(14) Uani 1 1 d .
H34A H 1.1198 0.3005 1.0336 0.103 Uiso 1 1 calc R
H34B H 1.0028 0.2625 1.0125 0.103 Uiso 1 1 calc R
H34C H 1.0236 0.3334 0.9795 0.103 Uiso 1 1 calc R
C35 C 1.0797(4) 0.1366(2) 0.9651(2) 0.0651(13) Uani 1 1 d .
H35A H 1.1365 0.1282 1.0056 0.098 Uiso 1 1 calc R
H35B H 1.0673 0.0969 0.9360 0.098 Uiso 1 1 calc R
H35C H 1.0072 0.1502 0.9849 0.098 Uiso 1 1 calc R
C36 C 1.2443(4) 0.1166(2) 0.8304(2) 0.0606(12) Uani 1 1 d .
H36A H 1.3183 0.1093 0.8573 0.091 Uiso 1 1 calc R
H36B H 1.2554 0.1177 0.7775 0.091 Uiso 1 1 calc R
H36C H 1.1914 0.0814 0.8411 0.091 Uiso 1 1 calc R
C37 C 1.3016(3) 0.2606(3) 0.7645(2) 0.0666(13) Uani 1 1 d .
H37A H 1.3800 0.2652 0.7860 0.100 Uiso 1 1 calc R
H37B H 1.2780 0.3011 0.7398 0.100 Uiso 1 1 calc R
H37C H 1.2988 0.2249 0.7287 0.100 Uiso 1 1 calc R
Cl1 Cl 0.4851(2) 0.03370(11) 0.57888(13) 0.1736(10) Uani 1 1 d .
Cl3 Cl 0.5351(2) 0.12461(14) 0.69769(13) 0.1761(11) Uani 1 1 d .
Co1 Co 1.03886(4) 0.22948(2) 0.82057(2) 0.02823(13) Uani 1 1 d .
Fe1 Fe 1.00912(4) 0.11674(2) 0.58564(3) 0.03386(14) Uani 1 1 d .
Fe2 Fe 0.66874(4) 0.10446(2) 1.00966(3) 0.03696(15) Uani 1 1 d .
S1 S 0.99759(7) 0.29943(4) 0.72452(5) 0.0351(2) Uani 1 1 d .
S2 S 0.86871(7) 0.24261(4) 0.86937(4) 0.02810(19) Uani 1 1 d .

loop_
_atom_site_aniso_label
_atom_site_aniso_U_11
_atom_site_aniso_U_22
_atom_site_aniso_U_33
_atom_site_aniso_U_23
_atom_site_aniso_U_13
_atom_site_aniso_U_12
B3 0.032(2) 0.035(2) 0.034(2) -0.0004(17) -0.0038(16) -0.0038(18)
B4 0.043(2) 0.040(2) 0.041(2) 0.0062(19) -0.0041(18) 0.009(2)
B5 0.048(2) 0.026(2) 0.045(2) 0.0080(18) 0.0047(19) 0.0043(19)
B6 0.043(2) 0.023(2) 0.038(2) -0.0005(17) 0.0046(17) -0.0024(18)
B7 0.054(3) 0.026(2) 0.051(2) 0.0012(19) 0.007(2) 0.008(2)
B8 0.041(2) 0.034(2) 0.049(2) 0.0037(19) 0.0137(19) 0.0071(19)
B9 0.028(2) 0.037(2) 0.047(2) 0.0051(19) 0.0045(17) 0.0053(18)
B10 0.040(2) 0.047(3) 0.048(2) 0.008(2) -0.009(2) 0.007(2)
B11 0.047(3) 0.042(3) 0.049(3) 0.013(2) 0.000(2) 0.010(2)
B12 0.039(2) 0.045(3) 0.054(3) 0.008(2) 0.006(2) 0.014(2)
C1 0.0337(18) 0.0250(17) 0.0318(16) 0.0031(14) -0.0002(14) 0.0013(15)
C2 0.0308(17) 0.0236(17) 0.0330(17) -0.0008(14) 0.0016(14) 0.0001(14)
C3 0.0374(18) 0.0244(17) 0.0319(17) 0.0032(14) 0.0025(14) -0.0035(15)
C4 0.041(2) 0.0257(18) 0.0402(19) 0.0015(15) 0.0027(15) -0.0073(16)
C5 0.039(2) 0.0300(19) 0.0397(19) -0.0074(15) 0.0055(15) -0.0025(16)
C6 0.0314(17) 0.0237(17) 0.0346(17) -0.0004(14) 0.0006(14) 0.0034(14)
C7 0.0303(18) 0.045(2) 0.045(2) -0.0036(18) -0.0138(16) 0.0058(17)
C8 0.0255(18) 0.049(2) 0.048(2) 0.0010(18) -0.0073(15) -0.0033(17)
C9 0.0345(19) 0.039(2) 0.051(2) -0.0051(18) -0.0135(17) -0.0070(17)
C10 0.039(2) 0.052(2) 0.041(2) -0.0136(18) -0.0141(17) -0.0018(19)
C11 0.039(2) 0.048(2) 0.0367(19) 0.0052(17) -0.0111(16) -0.0004(18)
C12 0.0374(19) 0.0231(17) 0.0370(18) 0.0064(14) 0.0052(15) 0.0000(15)
C13 0.048(2) 0.0242(18) 0.048(2) -0.0045(16) 0.0098(17) -0.0039(17)
C14 0.052(2) 0.034(2) 0.047(2) 0.0041(17) 0.0187(18) 0.0058(18)
C15 0.037(2) 0.043(2) 0.053(2) 0.0127(19) 0.0113(17) -0.0025(18)
C16 0.043(2) 0.038(2) 0.0385(19) 0.0043(16) 0.0036(16) -0.0023(17)
C17 0.080(3) 0.028(2) 0.073(3) 0.012(2) 0.004(2) 0.009(2)
C18 0.054(3) 0.048(3) 0.089(3) 0.029(3) 0.008(2) 0.014(2)
C19 0.074(3) 0.058(3) 0.084(4) 0.028(3) -0.029(3) -0.001(3)
C20 0.090(4) 0.065(3) 0.048(2) 0.023(2) 0.004(2) 0.009(3)
C21 0.068(3) 0.041(2) 0.067(3) 0.027(2) 0.014(2) 0.001(2)
C22 0.0305(17) 0.0310(18) 0.0343(18) -0.0035(15) -0.0030(14) 0.0027(15)
C23 0.0306(18) 0.0336(19) 0.0390(18) -0.0048(16) 0.0007(14) -0.0006(15)
C24 0.0292(18) 0.048(2) 0.042(2) -0.0071(17) 0.0050(15) 0.0006(17)
C25 0.037(2) 0.043(2) 0.047(2) -0.0117(18) -0.0008(16) 0.0106(18)
C26 0.0369(19) 0.0298(19) 0.045(2) -0.0072(16) -0.0010(16) 0.0058(16)
C27 0.040(2) 0.043(2) 0.056(2) -0.0040(19) -0.0062(18) 0.0068(19)
C28 0.043(2) 0.050(2) 0.040(2) 0.0036(18) -0.0045(17) -0.0009(19)
C29 0.044(2) 0.049(2) 0.038(2) -0.0116(18) -0.0010(16) 0.0017(19)
C30 0.041(2) 0.042(2) 0.051(2) -0.0031(18) -0.0072(17) -0.0072(18)
C31 0.0312(19) 0.065(3) 0.046(2) -0.009(2) -0.0001(16) -0.0009(19)
C32 0.116(5) 0.177(8) 0.136(6) -0.065(5) -0.045(5) 0.040(5)
C33 0.065(3) 0.039(2) 0.105(4) -0.007(2) -0.027(3) -0.017(2)
C34 0.057(3) 0.095(4) 0.053(3) -0.035(3) -0.005(2) 0.003(3)
C35 0.073(3) 0.064(3) 0.056(3) 0.020(2) -0.013(2) -0.007(3)
C36 0.055(3) 0.056(3) 0.068(3) -0.006(2) -0.019(2) 0.025(2)
C37 0.040(2) 0.092(4) 0.068(3) 0.005(3) 0.004(2) -0.015(2)
Cl1 0.261(3) 0.1116(17) 0.1517(18) -0.0195(14) 0.0466(18) -0.0094(18)
Cl3 0.157(2) 0.226(3) 0.1490(18) -0.0691(18) 0.0419(15) -0.0638(19)
Co1 0.0264(2) 0.0255(2) 0.0323(2) -0.00118(19) -0.00214(18) -0.00032(19)
Fe1 0.0305(3) 0.0356(3) 0.0355(3) -0.0069(2) 0.0017(2) 0.0014(2)
Fe2 0.0441(3) 0.0283(3) 0.0390(3) 0.0062(2) 0.0067(2) -0.0009(2)
S1 0.0322(5) 0.0351(5) 0.0388(5) 0.0073(4) 0.0083(4) 0.0041(4)
S2 0.0297(4) 0.0251(4) 0.0293(4) 0.0021(3) 0.0002(3) -0.0011(3)

loop_
_atom_type_symbol
_atom_type_description
_atom_type_scat_dispersion_real
_atom_type_scat_dispersion_imag
_atom_type_scat_source
C C 0.0033 0.0016 'International Tables Vol C Tables 4.2.6.8 and 6.1.1.4'
H H 0.0000 0.0000 'International Tables Vol C Tables 4.2.6.8 and 6.1.1.4'
B B 0.0013 0.0007 'International Tables Vol C Tables 4.2.6.8 and 6.1.1.4'
S S 0.1246 0.1234 'International Tables Vol C Tables 4.2.6.8 and 6.1.1.4'
Fe Fe 0.3463 0.8444 'International Tables Vol C Tables 4.2.6.8 and 6.1.1.4'
Co Co 0.3494 0.9721 'International Tables Vol C Tables 4.2.6.8 and 6.1.1.4'
Cl Cl 0.1484 0.1585 'International Tables Vol C Tables 4.2.6.8 and 6.1.1.4'

loop_
_geom_angle_atom_site_label_1
_geom_angle_atom_site_label_2
_geom_angle_atom_site_label_3
_geom_angle
C2 B3 C1 57.70(18)
C2 B3 B10 103.8(3)
C1 B3 B10 104.9(3)
C2 B3 B4 103.9(3)
C1 B3 B4 58.0(2)
B10 B3 B4 60.4(2)
C2 B3 B9 57.9(2)
C1 B3 B9 105.1(3)
B10 B3 B9 60.0(2)
B4 B3 B9 108.1(3)
C2 B3 H3 125.2
C1 B3 H3 124.2
B10 B3 H3 123.0
B4 B3 H3 122.4
B9 B3 H3 122.0
C1 B4 B3 60.4(2)
C1 B4 B10 106.1(3)
B3 B4 B10 59.6(2)
C1 B4 B11 104.9(3)
B3 B4 B11 108.2(3)
B10 B4 B11 60.5(3)
C1 B4 B5 58.4(2)
B3 B4 B5 108.7(3)
B10 B4 B5 108.1(3)
B11 B4 B5 59.5(2)
C1 B4 H4 123.8
B3 B4 H4 120.9
B10 B4 H4 122.0
B11 B4 H4 122.5
B5 B4 H4 121.8
C1 B5 B11 105.2(3)
C1 B5 B6 60.1(2)
B11 B5 B6 107.4(3)
C1 B5 B7 106.0(3)
B11 B5 B7 60.1(2)
B6 B5 B7 59.3(2)
C1 B5 B4 58.2(2)
B11 B5 B4 60.0(2)
B6 B5 B4 107.8(3)
B7 B5 B4 108.0(3)
C1 B5 H5 123.8
B11 B5 H5 122.5
B6 B5 H5 121.6
B7 B5 H5 122.1
B4 B5 H5 121.8
C2 B6 C1 57.92(19)
C2 B6 B7 104.7(3)
C1 B6 B7 105.1(3)
C2 B6 B8 58.9(2)
C1 B6 B8 105.9(3)
B7 B6 B8 60.0(2)
C2 B6 B5 104.2(3)
C1 B6 B5 57.9(2)
B7 B6 B5 60.4(2)
B8 B6 B5 108.2(3)
C2 B6 H6 124.6
C1 B6 H6 124.0
B7 B6 H6 122.8
B8 B6 H6 121.6
B5 B6 H6 122.6
B6 B7 B8 60.3(2)
B6 B7 B11 107.9(3)
B8 B7 B11 107.6(3)
B6 B7 B5 60.3(2)
B8 B7 B5 108.4(3)
B11 B7 B5 59.7(2)
B6 B7 B12 108.1(3)
B8 B7 B12 59.9(2)
B11 B7 B12 59.6(2)
B5 B7 B12 107.6(3)
B6 B7 H7 121.5
B8 B7 H7 121.6
B11 B7 H7 122.2
B5 B7 H7 121.7
B12 B7 H7 122.0
C2 B8 B7 104.3(3)
C2 B8 B6 58.7(2)
B7 B8 B6 59.7(2)
C2 B8 B12 104.1(3)
B7 B8 B12 60.7(2)
B6 B8 B12 108.2(3)
C2 B8 B9 58.2(2)
B7 B8 B9 108.7(3)
B6 B8 B9 108.1(3)
B12 B8 B9 60.2(2)
C2 B8 H8 125.4
B7 B8 H8 122.1
B6 B8 H8 121.5
B12 B8 H8 122.2
B9 B8 H8 121.2
C2 B9 B10 103.9(3)
C2 B9 B8 58.8(2)
B10 B9 B8 107.7(3)
C2 B9 B12 104.2(3)
B10 B9 B12 60.1(2)
B8 B9 B12 59.7(2)
C2 B9 B3 59.1(2)
B10 B9 B3 59.1(2)
B8 B9 B3 108.4(3)
B12 B9 B3 107.5(3)
C2 B9 H9 125.0
B10 B9 H9 122.9
B8 B9 H9 121.3
B12 B9 H9 122.7
B3 B9 H9 121.5
B3 B10 B4 60.0(2)
B3 B10 B9 60.9(2)
B4 B10 B9 108.4(3)
B3 B10 B12 109.1(3)
B4 B10 B12 108.1(3)
B9 B10 B12 60.2(2)
B3 B10 B11 108.1(3)
B4 B10 B11 60.0(2)
B9 B10 B11 107.7(3)
B12 B10 B11 59.5(3)
B3 B10 H10 121.1
B4 B10 H10 121.7
B9 B10 H10 121.4
B12 B10 H10 121.5
B11 B10 H10 122.2
B5 B11 B12 108.8(3)
B5 B11 B7 60.2(2)
B12 B11 B7 60.5(2)
B5 B11 B4 60.5(2)
B12 B11 B4 108.1(3)
B7 B11 B4 108.5(3)
B5 B11 B10 108.2(3)
B12 B11 B10 60.0(3)
B7 B11 B10 108.3(3)
B4 B11 B10 59.5(2)
B5 B11 H11 121.3
B12 B11 H11 121.3
B7 B11 H11 121.3
B4 B11 H11 121.6
B10 B11 H11 121.9
B11 B12 B8 107.5(3)
B11 B12 B10 60.5(3)
B8 B12 B10 107.8(3)
B11 B12 B9 108.0(3)
B8 B12 B9 60.1(2)
B10 B12 B9 59.7(2)
B11 B12 B7 59.9(2)
B8 B12 B7 59.4(2)
B10 B12 B7 108.1(3)
B9 B12 B7 107.7(3)
B11 B12 H12 121.7
B8 B12 H12 122.1
B10 B12 H12 121.6
B9 B12 H12 121.8
B7 B12 H12 121.9
C2 C1 B4 108.9(3)
C2 C1 B5 109.1(3)
B4 C1 B5 63.4(2)
C2 C1 B3 60.49(19)
B4 C1 B3 61.6(2)
B5 C1 B3 113.6(3)
C2 C1 B6 59.95(19)
B4 C1 B6 113.6(3)
B5 C1 B6 62.0(2)
B3 C1 B6 112.3(3)
C2 C1 S1 118.4(2)
B4 C1 S1 122.9(2)
B5 C1 S1 121.9(2)
B3 C1 S1 117.8(2)
B6 C1 S1 116.8(2)
C1 C2 B9 112.5(2)
C1 C2 B6 62.1(2)
B9 C2 B6 115.1(3)
C1 C2 B8 112.1(3)
B9 C2 B8 63.0(2)
B6 C2 B8 62.4(2)
C1 C2 B3 61.82(19)
B9 C2 B3 63.0(2)
B6 C2 B3 115.3(3)
B8 C2 B3 115.1(3)
C1 C2 S2 113.9(2)
B9 C2 S2 125.0(2)
B6 C2 S2 111.6(2)
B8 C2 S2 120.7(2)
B3 C2 S2 118.7(2)
C4 C3 C12 124.4(3)
C4 C3 S2 119.4(3)
C12 C3 S2 116.1(2)
C3 C4 C5 130.5(3)
C3 C4 H4A 114.7
C5 C4 H4A 114.7
C6 C5 C4 130.6(3)
C6 C5 H5A 114.7
C4 C5 H5A 114.7
C5 C6 C22 116.2(3)
C5 C6 Co1 124.0(2)
C22 C6 Co1 119.7(2)
C11 C7 C8 107.4(3)
C11 C7 C36 125.6(4)
C8 C7 C36 126.5(4)
C11 C7 Co1 69.33(19)
C8 C7 Co1 70.66(19)
C36 C7 Co1 131.1(2)
C7 C8 C9 108.1(3)
C7 C8 C37 126.4(4)
C9 C8 C37 124.7(4)
C7 C8 Co1 69.40(19)
C9 C8 Co1 73.7(2)
C37 C8 Co1 130.8(3)
C10 C9 C8 108.4(3)
C10 C9 C33 126.8(4)
C8 C9 C33 124.7(4)
C10 C9 Co1 71.19(19)
C8 C9 Co1 67.36(19)
C33 C9 Co1 129.1(3)
C9 C10 C11 108.0(3)
C9 C10 C34 127.2(4)
C11 C10 C34 124.6(4)
C9 C10 Co1 71.73(19)
C11 C10 Co1 65.78(17)
C34 C10 Co1 131.1(3)
C7 C11 C10 107.8(3)
C7 C11 C35 125.5(4)
C10 C11 C35 126.2(4)
C7 C11 Co1 70.90(19)
C10 C11 Co1 74.2(2)
C35 C11 Co1 126.6(3)
C16 C12 C13 106.4(3)
C16 C12 C3 125.6(3)
C13 C12 C3 128.0(3)
C16 C12 Fe2 68.60(18)
C13 C12 Fe2 68.88(18)
C3 C12 Fe2 127.7(2)
C14 C13 C12 108.6(3)
C14 C13 Fe2 69.6(2)
C12 C13 Fe2 70.29(18)
C14 C13 H13A 125.7
C12 C13 H13A 125.7
Fe2 C13 H13A 125.7
C15 C14 C13 107.7(3)
C15 C14 Fe2 69.4(2)
C13 C14 Fe2 69.7(2)
C15 C14 H14A 126.2
C13 C14 H14A 126.2
Fe2 C14 H14A 126.2
C14 C15 C16 108.9(3)
C14 C15 Fe2 70.4(2)
C16 C15 Fe2 69.8(2)
C14 C15 H15A 125.5
C16 C15 H15A 125.5
Fe2 C15 H15A 125.5
C15 C16 C12 108.4(3)
C15 C16 Fe2 69.5(2)
C12 C16 Fe2 70.61(18)
C15 C16 H16A 125.8
C12 C16 H16A 125.8
Fe2 C16 H16A 125.8
C18 C17 C21 108.6(4)
C18 C17 Fe2 70.1(2)
C21 C17 Fe2 69.8(2)
C18 C17 H17A 125.7
C21 C17 H17A 125.7
Fe2 C17 H17A 125.7
C17 C18 C19 107.8(4)
C17 C18 Fe2 69.9(2)
C19 C18 Fe2 69.9(3)
C17 C18 H18A 126.1
C19 C18 H18A 126.1
Fe2 C18 H18A 126.1
C18 C19 C20 108.2(4)
C18 C19 Fe2 70.0(2)
C20 C19 Fe2 70.0(2)
C18 C19 H19A 125.9
C20 C19 H19A 125.9
Fe2 C19 H19A 125.9
C21 C20 C19 108.3(4)
C21 C20 Fe2 69.9(2)
C19 C20 Fe2 69.6(2)
C21 C20 H20A 125.9
C19 C20 H20A 125.9
Fe2 C20 H20A 125.9
C20 C21 C17 107.2(4)
C20 C21 Fe2 70.2(2)
C17 C21 Fe2 69.5(2)
C20 C21 H21A 126.4
C17 C21 H21A 126.4
Fe2 C21 H21A 126.4
C23 C22 C26 106.0(3)
C23 C22 C6 129.7(3)
C26 C22 C6 124.3(3)
C23 C22 Fe1 68.72(17)
C26 C22 Fe1 68.37(18)
C6 C22 Fe1 127.8(2)
C24 C23 C22 109.3(3)
C24 C23 Fe1 69.74(19)
C22 C23 Fe1 70.55(18)
C24 C23 H23A 125.4
C22 C23 H23A 125.4
Fe1 C23 H23A 125.4
C25 C24 C23 108.3(3)
C25 C24 Fe1 69.8(2)
C23 C24 Fe1 69.79(18)
C25 C24 H24A 125.9
C23 C24 H24A 125.9
Fe1 C24 H24A 125.9
C24 C25 C26 108.2(3)
C24 C25 Fe1 69.8(2)
C26 C25 Fe1 69.51(19)
C24 C25 H25A 125.9
C26 C25 H25A 125.9
Fe1 C25 H25A 125.9
C25 C26 C22 108.3(3)
C25 C26 Fe1 69.6(2)
C22 C26 Fe1 70.38(19)
C25 C26 H26A 125.9
C22 C26 H26A 125.9
Fe1 C26 H26A 125.9
C28 C27 C31 108.8(4)
C28 C27 Fe1 70.2(2)
C31 C27 Fe1 69.8(2)
C28 C27 H27A 125.6
C31 C27 H27A 125.6
Fe1 C27 H27A 125.6
C27 C28 C29 107.5(3)
C27 C28 Fe1 69.7(2)
C29 C28 Fe1 69.6(2)
C27 C28 H28A 126.3
C29 C28 H28A 126.3
Fe1 C28 H28A 126.3
C30 C29 C28 108.0(3)
C30 C29 Fe1 69.89(19)
C28 C29 Fe1 69.85(19)
C30 C29 H29A 126.0
C28 C29 H29A 126.0
Fe1 C29 H29A 126.0
C31 C30 C29 108.1(4)
C31 C30 Fe1 69.7(2)
C29 C30 Fe1 69.7(2)
C31 C30 H30A 125.9
C29 C30 H30A 125.9
Fe1 C30 H30A 125.9
C30 C31 C27 107.6(3)
C30 C31 Fe1 70.0(2)
C27 C31 Fe1 69.7(2)
C30 C31 H31A 126.2
C27 C31 H31A 126.2
Fe1 C31 H31A 126.2
Cl1 C32 Cl3 108.8(5)
Cl1 C32 H32A 109.9
Cl3 C32 H32A 109.9
Cl1 C32 H32B 109.9
Cl3 C32 H32B 109.9
H32A C32 H32B 108.3
C9 C33 H33A 109.5
C9 C33 H33B 109.5
H33A C33 H33B 109.5
C9 C33 H33C 109.5
H33A C33 H33C 109.5
H33B C33 H33C 109.5
C10 C34 H34A 109.5
C10 C34 H34B 109.5
H34A C34 H34B 109.5
C10 C34 H34C 109.5
H34A C34 H34C 109.5
H34B C34 H34C 109.5
C11 C35 H35A 109.5
C11 C35 H35B 109.5
H35A C35 H35B 109.5
C11 C35 H35C 109.5
H35A C35 H35C 109.5
H35B C35 H35C 109.5
C7 C36 H36A 109.5
C7 C36 H36B 109.5
H36A C36 H36B 109.5
C7 C36 H36C 109.5
H36A C36 H36C 109.5
H36B C36 H36C 109.5
C8 C37 H37A 109.5
C8 C37 H37B 109.5
H37A C37 H37B 109.5
C8 C37 H37C 109.5
H37A C37 H37C 109.5
H37B C37 H37C 109.5
C6 Co1 C11 105.38(14)
C6 Co1 C7 89.86(13)
C11 Co1 C7 39.77(14)
C6 Co1 C8 112.70(14)
C11 Co1 C8 66.70(15)
C7 Co1 C8 39.94(14)
C6 Co1 C10 145.00(14)
C11 Co1 C10 39.98(14)
C7 Co1 C10 65.75(14)
C8 Co1 C10 64.58(14)
C6 Co1 C9 151.57(14)
C11 Co1 C9 65.46(14)
C7 Co1 C9 65.67(14)
C8 Co1 C9 38.97(14)
C10 Co1 C9 37.09(14)
C6 Co1 S2 95.54(10)
C11 Co1 S2 96.10(11)
C7 Co1 S2 134.72(11)
C8 Co1 S2 149.66(11)
C10 Co1 S2 86.03(10)
C9 Co1 S2 111.83(11)
C6 Co1 S1 91.75(9)
C11 Co1 S1 158.95(11)
C7 Co1 S1 130.54(11)
C8 Co1 S1 95.66(11)
C10 Co1 S1 123.07(11)
C9 Co1 S1 93.67(10)
S2 Co1 S1 94.28(3)
C26 Fe1 C27 148.36(15)
C26 Fe1 C25 40.85(13)
C27 Fe1 C25 169.60(16)
C26 Fe1 C24 68.43(14)
C27 Fe1 C24 130.91(16)
C25 Fe1 C24 40.37(14)
C26 Fe1 C23 68.48(14)
C27 Fe1 C23 108.63(14)
C25 Fe1 C23 68.10(14)
C24 Fe1 C23 40.47(13)
C26 Fe1 C31 116.32(15)
C27 Fe1 C31 40.50(15)
C25 Fe1 C31 148.93(17)
C24 Fe1 C31 169.68(16)
C23 Fe1 C31 131.03(14)
C26 Fe1 C29 131.84(15)
C27 Fe1 C29 67.60(15)
C25 Fe1 C29 109.56(14)
C24 Fe1 C29 116.55(14)
C23 Fe1 C29 148.04(15)
C31 Fe1 C29 67.91(15)
C26 Fe1 C30 109.44(15)
C27 Fe1 C30 67.63(16)
C25 Fe1 C30 117.25(15)
C24 Fe1 C30 148.91(15)
C23 Fe1 C30 169.97(14)
C31 Fe1 C30 40.21(15)
C29 Fe1 C30 40.44(14)
C26 Fe1 C28 170.66(14)
C27 Fe1 C28 40.05(14)
C25 Fe1 C28 131.41(15)
C24 Fe1 C28 108.76(15)
C23 Fe1 C28 115.62(15)
C31 Fe1 C28 68.03(15)
C29 Fe1 C28 40.55(14)
C30 Fe1 C28 68.03(15)
C26 Fe1 C22 41.25(13)
C27 Fe1 C22 115.48(14)
C25 Fe1 C22 68.99(13)
C24 Fe1 C22 68.70(13)
C23 Fe1 C22 40.73(13)
C31 Fe1 C22 108.30(14)
C29 Fe1 C22 170.74(15)
C30 Fe1 C22 131.36(14)
C28 Fe1 C22 147.10(14)
C15 Fe2 C17 122.74(18)
C15 Fe2 C16 40.70(13)
C17 Fe2 C16 108.41(16)
C15 Fe2 C19 158.5(2)
C17 Fe2 C19 67.23(19)
C16 Fe2 C19 159.91(19)
C15 Fe2 C18 159.02(19)
C17 Fe2 C18 40.02(17)
C16 Fe2 C18 123.93(18)
C19 Fe2 C18 40.10(18)
C15 Fe2 C21 106.39(17)
C17 Fe2 C21 40.67(16)
C16 Fe2 C21 122.70(17)
C19 Fe2 C21 67.76(19)
C18 Fe2 C21 68.07(18)
C15 Fe2 C20 121.94(18)
C17 Fe2 C20 67.37(19)
C16 Fe2 C20 158.10(18)
C19 Fe2 C20 40.38(18)
C18 Fe2 C20 67.67(19)
C21 Fe2 C20 39.97(17)
C15 Fe2 C14 40.21(14)
C17 Fe2 C14 157.44(17)
C16 Fe2 C14 68.32(15)
C19 Fe2 C14 123.5(2)
C18 Fe2 C14 160.16(19)
C21 Fe2 C14 120.87(16)
C20 Fe2 C14 106.87(17)
C15 Fe2 C13 68.02(15)
C17 Fe2 C13 160.76(17)
C16 Fe2 C13 68.32(15)
C19 Fe2 C13 108.92(18)
C18 Fe2 C13 124.86(17)
C21 Fe2 C13 157.31(16)
C20 Fe2 C13 122.87(18)
C14 Fe2 C13 40.73(14)
C15 Fe2 C12 68.55(13)
C17 Fe2 C12 124.31(15)
C16 Fe2 C12 40.79(13)
C19 Fe2 C12 124.05(18)
C18 Fe2 C12 109.21(16)
C21 Fe2 C12 159.71(16)
C20 Fe2 C12 159.40(18)
C14 Fe2 C12 68.77(13)
C13 Fe2 C12 40.83(13)
C1 S1 Co1 105.64(11)
C3 S2 C2 104.70(15)
C3 S2 Co1 113.57(11)
C2 S2 Co1 107.66(11)

loop_
_geom_bond_atom_site_label_1
_geom_bond_atom_site_label_2
_geom_bond_distance
B3 C2 1.720(5)
B3 C1 1.742(5)
B3 B10 1.756(6)
B3 B4 1.762(6)
B3 B9 1.787(6)
B3 H3 1.1000
B4 C1 1.699(5)
B4 B10 1.770(6)
B4 B11 1.778(6)
B4 B5 1.787(6)
B4 H4 1.1000
B5 C1 1.703(5)
B5 B11 1.769(6)
B5 B6 1.776(5)
B5 B7 1.777(6)
B5 H5 1.1000
B6 C2 1.707(5)
B6 C1 1.743(5)
B6 B7 1.759(6)
B6 B8 1.770(6)
B6 H6 1.1000
B7 B8 1.765(6)
B7 B11 1.776(6)
B7 B12 1.787(6)
B7 H7 1.1000
B8 C2 1.709(5)
B8 B12 1.774(6)
B8 B9 1.781(6)
B8 H8 1.1000
B9 C2 1.700(5)
B9 B10 1.772(6)
B9 B12 1.782(6)
B9 H9 1.1000
B10 B12 1.779(6)
B10 B11 1.787(6)
B10 H10 1.1000
B11 B12 1.770(6)
B11 H11 1.1000
B12 H12 1.1000
C1 C2 1.671(4)
C1 S1 1.771(3)
C2 S2 1.823(3)
C3 C4 1.331(4)
C3 C12 1.464(4)
C3 S2 1.767(3)
C4 C5 1.434(5)
C4 H4A 0.9300
C5 C6 1.356(4)
C5 H5A 0.9300
C6 C22 1.483(4)
C6 Co1 1.955(3)
C7 C11 1.406(5)
C7 C8 1.425(5)
C7 C36 1.502(5)
C7 Co1 2.078(3)
C8 C9 1.427(5)
C8 C37 1.504(5)
C8 Co1 2.094(3)
C9 C10 1.383(5)
C9 C33 1.498(5)
C9 Co1 2.178(3)
C10 C11 1.449(5)
C10 C34 1.492(5)
C10 Co1 2.171(3)
C11 C35 1.512(5)
C11 Co1 2.057(3)
C12 C16 1.426(5)
C12 C13 1.430(4)
C12 Fe2 2.059(3)
C13 C14 1.420(5)
C13 Fe2 2.040(3)
C13 H13A 0.9800
C14 C15 1.398(5)
C14 Fe2 2.040(4)
C14 H14A 0.9800
C15 C16 1.412(5)
C15 Fe2 2.027(4)
C15 H15A 0.9800
C16 Fe2 2.032(3)
C16 H16A 0.9800
C17 C18 1.391(6)
C17 C21 1.413(6)
C17 Fe2 2.032(4)
C17 H17A 0.9800
C18 C19 1.395(6)
C18 Fe2 2.034(4)
C18 H18A 0.9800
C19 C20 1.406(6)
C19 Fe2 2.034(4)
C19 H19A 0.9800
C20 C21 1.393(6)
C20 Fe2 2.039(4)
C20 H20A 0.9800
C21 Fe2 2.035(4)
C21 H21A 0.9800
C22 C23 1.428(5)
C22 C26 1.445(5)
C22 Fe1 2.064(3)
C23 C24 1.411(5)
C23 Fe1 2.040(3)
C23 H23A 0.9800
C24 C25 1.407(5)
C24 Fe1 2.039(3)
C24 H24A 0.9800
C25 C26 1.423(5)
C25 Fe1 2.039(3)
C25 H25A 0.9800
C26 Fe1 2.037(3)
C26 H26A 0.9800
C27 C28 1.399(5)
C27 C31 1.412(5)
C27 Fe1 2.039(4)
C27 H27A 0.9800
C28 C29 1.417(5)
C28 Fe1 2.046(3)
C28 H28A 0.9800
C29 C30 1.413(5)
C29 Fe1 2.042(3)
C29 H29A 0.9800
C30 C31 1.405(5)
C30 Fe1 2.045(3)
C30 H30A 0.9800
C31 Fe1 2.041(3)
C31 H31A 0.9800
C32 Cl1 1.743(6)
C32 Cl3 1.743(8)
C32 H32A 0.9700
C32 H32B 0.9700
C33 H33A 0.9600
C33 H33B 0.9600
C33 H33C 0.9600
C34 H34A 0.9600
C34 H34B 0.9600
C34 H34C 0.9600
C35 H35A 0.9600
C35 H35B 0.9600
C35 H35C 0.9600
C36 H36A 0.9600
C36 H36B 0.9600
C36 H36C 0.9600
C37 H37A 0.9600
C37 H37B 0.9600
C37 H37C 0.9600
Co1 S2 2.1932(9)
Co1 S1 2.2478(9)
